data_4131264
loop_
_publ_author_name
'Wang, Shuai'
'McCrea-Hendrick, Madison L'
'Weinstein, Cory M.'
'Caputo, Christine A.'
'Hoppe, Elke'
'Fettinger, James C.'
'Olmstead, Marilyn M.'
'Power, Philip P.'

_publ_section_title
;
 Dynamic Behavior and Isomerization Equilibria of Distannenes Synthesized
 by Tin Hydride/Olefin Insertions: Characterization of the Elusive
 Monohydrido Bridged Isomer.
;
_journal_issue 19
_journal_name_full 'Journal of the American Chemical Society'
_journal_page_first 6586
_journal_page_last 6595
_journal_paper_doi 10.1021/jacs.7b02269
_journal_volume 139
_journal_year 2017
_chemical_formula_moiety 'C72 H100 Sn2, 2(C7 H8)'
_chemical_formula_sum 'C86 H116 Sn2'
_chemical_formula_weight 1387.21
_space_group_crystal_system triclinic
_space_group_IT_number 2
_space_group_name_Hall '-P 1'
_space_group_name_H-M_alt 'P -1'
_atom_sites_solution_hydrogens geom
_audit_creation_method SHELXL-2014/7
_cell_angle_alpha 92.9593(12)
_cell_angle_beta 92.3314(12)
_cell_angle_gamma 108.3715(12)
_cell_formula_units_Z 1
_cell_length_a 12.2343(4)
_cell_length_b 12.3376(4)
_cell_length_c 13.1415(4)
_cell_measurement_reflns_used 9898
_cell_measurement_temperature 90(2)
_cell_measurement_theta_max 68.29
_cell_measurement_theta_min 3.37
_cell_volume 1876.60(10)
_computing_cell_refinement 'SAINT (8.34a) (Bruker, 2013)'
_computing_data_collection 'Apex2 (2014.9-1) (Bruker, 2014)'
_computing_data_reduction 'SAINT (8.34a) (Bruker, 2013)'
_computing_molecular_graphics 'Bruker SHELXTL'
_computing_publication_material 'Bruker SHELXTL'
_computing_structure_refinement 'SHELXL-2014/7 (Sheldrick, 2014)'
_computing_structure_solution 'SHELXT (Sheldrick, 2014)'
_diffrn_ambient_temperature 90(2)
_diffrn_measured_fraction_theta_full 0.951
_diffrn_measured_fraction_theta_max 0.949
_diffrn_measurement_device_type 'Bruker APEX-II CCD'
_diffrn_measurement_method '\f and \w scans'
_diffrn_radiation_type CuK\a
_diffrn_radiation_wavelength 1.54178
_diffrn_reflns_av_R_equivalents 0.0336
_diffrn_reflns_av_unetI/netI 0.0544
_diffrn_reflns_Laue_measured_fraction_full 0.951
_diffrn_reflns_Laue_measured_fraction_max 0.949
_diffrn_reflns_limit_h_max 14
_diffrn_reflns_limit_h_min -13
_diffrn_reflns_limit_k_max 14
_diffrn_reflns_limit_k_min -14
_diffrn_reflns_limit_l_max 15
_diffrn_reflns_limit_l_min -15
_diffrn_reflns_number 11827
_diffrn_reflns_point_group_measured_fraction_full 0.951
_diffrn_reflns_point_group_measured_fraction_max 0.949
_diffrn_reflns_theta_full 67.679
_diffrn_reflns_theta_max 68.288
_diffrn_reflns_theta_min 3.374
_exptl_absorpt_coefficient_mu 5.596
_exptl_absorpt_correction_T_max 0.6179
_exptl_absorpt_correction_T_min 0.3824
_exptl_absorpt_correction_type multi-scan
_exptl_absorpt_process_details 'SADABS 2014/3 (Sheldrick, 2014)'
_exptl_crystal_colour Yellow
_exptl_crystal_density_diffrn 1.227
_exptl_crystal_description Block
_exptl_crystal_F_000 732
_exptl_crystal_size_max 0.155
_exptl_crystal_size_mid 0.110
_exptl_crystal_size_min 0.105
_refine_diff_density_max 1.838
_refine_diff_density_min -0.954
_refine_diff_density_rms 0.102
_refine_ls_extinction_method none
_refine_ls_goodness_of_fit_ref 1.035
_refine_ls_hydrogen_treatment constr
_refine_ls_matrix_type full
_refine_ls_number_parameters 418
_refine_ls_number_reflns 6518
_refine_ls_number_restraints 0
_refine_ls_restrained_S_all 1.035
_refine_ls_R_factor_all 0.0533
_refine_ls_R_factor_gt 0.0506
_refine_ls_shift/su_max 0.001
_refine_ls_shift/su_mean 0.000
_refine_ls_structure_factor_coef Fsqd
_refine_ls_weighting_details 'w=1/[\s^2^(Fo^2^)+(0.0721P)^2^+3.4604P] where P=(Fo^2^+2Fc^2^)/3'
_refine_ls_weighting_scheme calc
_refine_ls_wR_factor_gt 0.1339
_refine_ls_wR_factor_ref 0.1359
_reflns_Friedel_coverage 0.000
_reflns_number_gt 6100
_reflns_number_total 6518
_reflns_threshold_expression 'I > 2\s(I)'
_cod_data_source_file ja7b02269_si_002.cif
_cod_data_source_block VW42FMI
_cod_depositor_comments
;
The following automatic conversions were performed:

data item '_exptl_absorpt_correction_type' value 'Multi-scan' was
changed to 'multi-scan' in accordance with the
/home/saulius/struct/COD-crude-data/automatic-downloads/DataCite-retrospective/ACS/depositions/lib/dictionaries/cif_core.dic
dictionary named 'cif_core.dic' version 2.4.2 last updated on
2011-04-26.

Automatic conversion script
Id: cif_fix_values 6909 2019-04-08 15:41:33Z antanas 
;
_cod_database_code 4131264
_shelx_shelxl_version_number 2014/7
_shelx_space_group_comment
; 
The symmetry employed for this shelxl refinement is uniquely defined 
by the following loop, which should always be used as a source of 
symmetry information in preference to the above space-group names. 
They are only intended as comments. 
;
_shelx_estimated_absorpt_t_min 0.478
_shelx_estimated_absorpt_t_max 0.591

loop_
_space_group_symop_operation_xyz
'x, y, z'
'-x, -y, -z'

loop_
_atom_site_label
_atom_site_type_symbol
_atom_site_fract_x
_atom_site_fract_y
_atom_site_fract_z
_atom_site_U_iso_or_equiv
_atom_site_adp_type
_atom_site_occupancy
_atom_site_site_symmetry_order
_atom_site_calc_flag
_atom_site_refinement_flags_posn
_atom_site_refinement_flags_adp
_atom_site_refinement_flags_occupancy
_atom_site_disorder_assembly
_atom_site_disorder_group
Sn1 Sn 0.59323(3) 0.56974(2) 0.55667(3) 0.02134(13) Uani 0.79 1 d . . P A 1
Sn2 Sn 0.53804(14) 0.54640(10) 0.59702(9) 0.0263(3) Uani 0.21 1 d . . P A 2
C1 C 0.5693(3) 0.7342(3) 0.6022(3) 0.0227(7) Uani 1 1 d . . . . .
C2 C 0.6450(3) 0.8259(3) 0.5552(2) 0.0224(7) Uani 1 1 d . . . . .
C3 C 0.6275(3) 0.9329(3) 0.5597(3) 0.0254(8) Uani 1 1 d . . . . .
H3 H 0.6771 0.9940 0.5259 0.031 Uiso 1 1 calc R U . . .
C4 C 0.5384(4) 0.9499(3) 0.6131(3) 0.0273(8) Uani 1 1 d . . . . .
H4 H 0.5246 1.0215 0.6132 0.033 Uiso 1 1 calc R U . . .
C5 C 0.4692(3) 0.8620(3) 0.6665(3) 0.0256(8) Uani 1 1 d . . . . .
H5 H 0.4105 0.8750 0.7059 0.031 Uiso 1 1 calc R U . . .
C6 C 0.4853(3) 0.7551(3) 0.6626(3) 0.0227(7) Uani 1 1 d . . . . .
C7 C 0.7525(3) 0.8176(3) 0.5073(3) 0.0244(7) Uani 1 1 d . . . . .
C8 C 0.8488(3) 0.8212(3) 0.5726(3) 0.0268(8) Uani 1 1 d . . . . .
C9 C 0.9524(4) 0.8264(3) 0.5292(3) 0.0312(8) Uani 1 1 d . . . . .
H9 H 1.0177 0.8292 0.5721 0.037 Uiso 1 1 calc R U . . .
C10 C 0.9613(4) 0.8274(4) 0.4250(3) 0.0335(9) Uani 1 1 d . . . . .
H10 H 1.0328 0.8324 0.3968 0.040 Uiso 1 1 calc R U . . .
C11 C 0.8671(4) 0.8213(3) 0.3620(3) 0.0299(8) Uani 1 1 d . . . . .
H11 H 0.8737 0.8200 0.2902 0.036 Uiso 1 1 calc R U . . .
C12 C 0.7613(3) 0.8170(3) 0.4014(3) 0.0264(8) Uani 1 1 d . . . . .
C13 C 0.8431(3) 0.8233(3) 0.6883(3) 0.0283(8) Uani 1 1 d . . . . .
H13 H 0.7645 0.7731 0.7033 0.034 Uiso 1 1 calc R U . . .
C14 C 0.9308(4) 0.7774(4) 0.7420(3) 0.0377(10) Uani 1 1 d . . . . .
H14A H 0.9246 0.7018 0.7104 0.057 Uiso 1 1 calc R U . . .
H14B H 0.9152 0.7710 0.8143 0.057 Uiso 1 1 calc R U . . .
H14C H 1.0088 0.8299 0.7355 0.057 Uiso 1 1 calc R U . . .
C15 C 0.8574(4) 0.9437(4) 0.7346(3) 0.0385(10) Uani 1 1 d . . . . .
H15A H 0.9340 0.9952 0.7215 0.058 Uiso 1 1 calc R U . . .
H15B H 0.8492 0.9413 0.8084 0.058 Uiso 1 1 calc R U . . .
H15C H 0.7981 0.9717 0.7036 0.058 Uiso 1 1 calc R U . . .
C16 C 0.6607(3) 0.8126(3) 0.3279(3) 0.0274(8) Uani 1 1 d . . . . .
H16 H 0.5911 0.8023 0.3683 0.033 Uiso 1 1 calc R U . . .
C17 C 0.6344(4) 0.7112(4) 0.2484(3) 0.0328(9) Uani 1 1 d . . . . .
H17A H 0.7014 0.7197 0.2073 0.049 Uiso 1 1 calc R U . . .
H17B H 0.5675 0.7091 0.2038 0.049 Uiso 1 1 calc R U . . .
H17C H 0.6176 0.6398 0.2831 0.049 Uiso 1 1 calc R U . . .
C18 C 0.6833(4) 0.9244(4) 0.2752(3) 0.0385(10) Uani 1 1 d . . . . .
H18A H 0.6970 0.9883 0.3268 0.058 Uiso 1 1 calc R U . . .
H18B H 0.6162 0.9203 0.2301 0.058 Uiso 1 1 calc R U . . .
H18C H 0.7513 0.9365 0.2349 0.058 Uiso 1 1 calc R U . . .
C19 C 0.4186(3) 0.6700(3) 0.7348(3) 0.0237(7) Uani 1 1 d . . . . .
C20 C 0.3054(3) 0.5970(3) 0.7103(3) 0.0249(8) Uani 1 1 d . . . . .
C21 C 0.2482(4) 0.5247(3) 0.7834(3) 0.0283(8) Uani 1 1 d . . . . .
H21 H 0.1718 0.4749 0.7677 0.034 Uiso 1 1 calc R U . . .
C22 C 0.3019(4) 0.5249(3) 0.8784(3) 0.0328(9) Uani 1 1 d . . . . .
H22 H 0.2622 0.4749 0.9270 0.039 Uiso 1 1 calc R U . . .
C23 C 0.4115(4) 0.5965(3) 0.9027(3) 0.0308(9) Uani 1 1 d . . . . .
H23 H 0.4470 0.5953 0.9681 0.037 Uiso 1 1 calc R U . . .
C24 C 0.4723(3) 0.6715(3) 0.8327(3) 0.0264(8) Uani 1 1 d . . . . .
C25 C 0.2440(3) 0.5982(3) 0.6073(3) 0.0265(8) Uani 1 1 d . . . . .
H25 H 0.3044 0.6230 0.5567 0.032 Uiso 1 1 calc R U . . .
C26 C 0.1619(4) 0.4814(4) 0.5680(3) 0.0313(8) Uani 1 1 d . . . . .
H26A H 0.2009 0.4236 0.5743 0.047 Uiso 1 1 calc R U . . .
H26B H 0.1386 0.4838 0.4961 0.047 Uiso 1 1 calc R U . . .
H26C H 0.0935 0.4617 0.6082 0.047 Uiso 1 1 calc R U . . .
C27 C 0.1776(4) 0.6849(4) 0.6110(4) 0.0397(10) Uani 1 1 d . . . . .
H27A H 0.1246 0.6687 0.6663 0.060 Uiso 1 1 calc R U . . .
H27B H 0.1335 0.6790 0.5458 0.060 Uiso 1 1 calc R U . . .
H27C H 0.2322 0.7625 0.6232 0.060 Uiso 1 1 calc R U . . .
C28 C 0.5879(4) 0.7582(4) 0.8665(3) 0.0318(9) Uani 1 1 d . . . . .
H28 H 0.6273 0.7878 0.8037 0.038 Uiso 1 1 calc R U . . .
C29 C 0.6683(4) 0.7096(5) 0.9285(3) 0.0419(11) Uani 1 1 d . . . . .
H29A H 0.6372 0.6901 0.9951 0.063 Uiso 1 1 calc R U . . .
H29B H 0.7451 0.7669 0.9383 0.063 Uiso 1 1 calc R U . . .
H29C H 0.6742 0.6407 0.8917 0.063 Uiso 1 1 calc R U . . .
C30 C 0.5712(4) 0.8605(4) 0.9287(4) 0.0424(10) Uani 1 1 d . . . . .
H30A H 0.5227 0.8941 0.8880 0.064 Uiso 1 1 calc R U . . .
H30B H 0.6465 0.9183 0.9460 0.064 Uiso 1 1 calc R U . . .
H30C H 0.5338 0.8344 0.9915 0.064 Uiso 1 1 calc R U . . .
C31 C 0.6576(4) 0.5053(4) 0.6885(3) 0.0355(9) Uani 1 1 d . . . . .
H31A H 0.7322 0.5619 0.7139 0.043 Uiso 0.79 1 calc R U P A 1
H31B H 0.6030 0.5001 0.7430 0.043 Uiso 0.79 1 calc R U P A 1
H31C H 0.7331 0.5646 0.6825 0.043 Uiso 0.21 1 calc R U P A 2
H31D H 0.6367 0.5122 0.7600 0.043 Uiso 0.21 1 calc R U P A 2
C32 C 0.6755(4) 0.3896(3) 0.6717(3) 0.0311(9) Uani 1 1 d . . . . .
H32A H 0.7113 0.3880 0.6056 0.037 Uiso 1 1 calc R U . . .
H32B H 0.5987 0.3304 0.6649 0.037 Uiso 1 1 calc R U . . .
C33 C 0.7495(4) 0.3546(3) 0.7532(3) 0.0328(9) Uani 1 1 d . . . . .
C34 C 0.8726(5) 0.4336(6) 0.7576(5) 0.0672(18) Uani 1 1 d . . . . .
H34A H 0.9166 0.4156 0.8146 0.101 Uiso 1 1 calc R U . . .
H34B H 0.8735 0.5132 0.7675 0.101 Uiso 1 1 calc R U . . .
H34C H 0.9076 0.4233 0.6935 0.101 Uiso 1 1 calc R U . . .
C35 C 0.7476(6) 0.2335(5) 0.7274(5) 0.0668(18) Uani 1 1 d . . . . .
H35A H 0.7682 0.2262 0.6566 0.100 Uiso 1 1 calc R U . . .
H35B H 0.6701 0.1807 0.7353 0.100 Uiso 1 1 calc R U . . .
H35C H 0.8033 0.2150 0.7734 0.100 Uiso 1 1 calc R U . . .
C36 C 0.7020(6) 0.3594(6) 0.8578(4) 0.0650(17) Uani 1 1 d . . . . .
H36A H 0.6236 0.3052 0.8568 0.098 Uiso 1 1 calc R U . . .
H36B H 0.7003 0.4370 0.8752 0.098 Uiso 1 1 calc R U . . .
H36C H 0.7515 0.3390 0.9088 0.098 Uiso 1 1 calc R U . . .
C41 C 0.1404(4) 0.7970(4) 0.9508(3) 0.0318(9) Uani 1 1 d . . . . .
C42 C 0.1032(4) 0.8792(4) 1.0023(4) 0.0409(10) Uani 1 1 d . . . . .
H42 H 0.1467 0.9580 1.0013 0.049 Uiso 1 1 calc R U . . .
C43 C 0.0030(4) 0.8472(4) 1.0552(4) 0.0469(12) Uani 1 1 d . . . . .
H43 H -0.0217 0.9041 1.0899 0.056 Uiso 1 1 calc R U . . .
C44 C -0.0603(4) 0.7341(4) 1.0576(3) 0.0389(10) Uani 1 1 d . . . . .
H44 H -0.1274 0.7121 1.0955 0.047 Uiso 1 1 calc R U . . .
C45 C -0.0259(4) 0.6519(4) 1.0044(3) 0.0359(9) Uani 1 1 d . . . . .
H45 H -0.0708 0.5734 1.0041 0.043 Uiso 1 1 calc R U . . .
C46 C 0.0733(4) 0.6836(4) 0.9519(3) 0.0322(9) Uani 1 1 d . . . . .
H46 H 0.0960 0.6263 0.9156 0.039 Uiso 1 1 calc R U . . .
C47 C 0.2482(4) 0.8305(4) 0.8938(4) 0.0398(10) Uani 1 1 d . . . . .
H47A H 0.2789 0.7662 0.8884 0.060 Uiso 1 1 calc R U . . .
H47B H 0.3056 0.8966 0.9304 0.060 Uiso 1 1 calc R U . . .
H47C H 0.2306 0.8507 0.8253 0.060 Uiso 1 1 calc R U . . .

loop_
_atom_site_aniso_label
_atom_site_aniso_U_11
_atom_site_aniso_U_22
_atom_site_aniso_U_33
_atom_site_aniso_U_23
_atom_site_aniso_U_13
_atom_site_aniso_U_12
Sn1 0.0247(2) 0.02328(17) 0.02098(19) -0.00033(12) -0.00137(14) 0.01523(13)
Sn2 0.0393(8) 0.0317(6) 0.0127(5) 0.0035(4) 0.0094(6) 0.0167(5)
C1 0.028(2) 0.0260(17) 0.0177(15) -0.0002(13) -0.0037(13) 0.0156(15)
C2 0.029(2) 0.0268(17) 0.0153(15) -0.0014(13) 0.0000(13) 0.0148(15)
C3 0.030(2) 0.0260(18) 0.0231(17) 0.0026(14) 0.0031(14) 0.0129(15)
C4 0.033(2) 0.0246(18) 0.0291(18) 0.0013(14) 0.0013(15) 0.0163(15)
C5 0.028(2) 0.0325(19) 0.0220(17) 0.0010(14) 0.0044(14) 0.0180(16)
C6 0.027(2) 0.0247(17) 0.0180(16) -0.0007(13) -0.0014(13) 0.0113(14)
C7 0.027(2) 0.0247(17) 0.0250(18) 0.0032(14) 0.0031(14) 0.0131(15)
C8 0.027(2) 0.0293(19) 0.0269(19) 0.0013(14) -0.0003(14) 0.0131(15)
C9 0.026(2) 0.037(2) 0.035(2) 0.0062(16) 0.0016(16) 0.0149(16)
C10 0.030(2) 0.042(2) 0.035(2) 0.0062(17) 0.0111(16) 0.0195(18)
C11 0.035(2) 0.037(2) 0.0252(18) 0.0054(15) 0.0110(15) 0.0200(17)
C12 0.031(2) 0.0279(18) 0.0260(18) 0.0038(14) 0.0044(15) 0.0158(15)
C13 0.023(2) 0.037(2) 0.0260(19) 0.0039(15) 0.0007(14) 0.0106(16)
C14 0.032(2) 0.056(3) 0.030(2) 0.0091(18) 0.0010(16) 0.019(2)
C15 0.044(3) 0.040(2) 0.029(2) -0.0014(17) -0.0020(17) 0.0118(19)
C16 0.027(2) 0.039(2) 0.0221(17) 0.0034(15) 0.0049(14) 0.0192(16)
C17 0.035(2) 0.042(2) 0.0264(19) -0.0002(16) 0.0024(16) 0.0193(18)
C18 0.046(3) 0.042(2) 0.036(2) 0.0094(18) 0.0038(18) 0.027(2)
C19 0.029(2) 0.0269(18) 0.0213(17) 0.0026(13) 0.0035(14) 0.0164(15)
C20 0.028(2) 0.0262(18) 0.0251(18) 0.0008(14) 0.0047(14) 0.0155(15)
C21 0.029(2) 0.0273(18) 0.0306(19) 0.0016(15) 0.0090(15) 0.0106(15)
C22 0.043(3) 0.030(2) 0.0288(19) 0.0057(15) 0.0101(17) 0.0161(17)
C23 0.040(3) 0.038(2) 0.0206(17) 0.0039(15) 0.0036(15) 0.0214(18)
C24 0.030(2) 0.0320(19) 0.0221(17) 0.0007(14) 0.0034(14) 0.0162(16)
C25 0.026(2) 0.0321(19) 0.0253(18) 0.0006(14) -0.0001(14) 0.0150(16)
C26 0.030(2) 0.036(2) 0.0292(19) -0.0041(15) -0.0006(15) 0.0131(17)
C27 0.042(3) 0.040(2) 0.043(2) -0.0038(18) -0.0106(19) 0.025(2)
C28 0.029(2) 0.047(2) 0.0211(17) 0.0011(16) -0.0022(14) 0.0159(18)
C29 0.037(3) 0.069(3) 0.025(2) -0.0008(19) -0.0053(17) 0.026(2)
C30 0.035(3) 0.046(3) 0.042(2) -0.0101(19) -0.0031(18) 0.010(2)
C31 0.045(3) 0.034(2) 0.033(2) 0.0001(16) -0.0096(17) 0.0207(19)
C32 0.039(2) 0.035(2) 0.0247(18) -0.0010(15) -0.0015(15) 0.0206(18)
C33 0.039(3) 0.032(2) 0.032(2) 0.0026(16) -0.0026(16) 0.0177(17)
C34 0.043(3) 0.071(4) 0.089(4) 0.037(3) -0.015(3) 0.018(3)
C35 0.105(5) 0.052(3) 0.060(3) -0.007(3) -0.030(3) 0.054(3)
C36 0.084(5) 0.102(5) 0.035(3) 0.016(3) 0.002(3) 0.064(4)
C41 0.032(2) 0.040(2) 0.0259(18) 0.0004(16) -0.0023(15) 0.0164(17)
C42 0.037(3) 0.037(2) 0.046(2) -0.0121(19) -0.0016(19) 0.0099(19)
C43 0.038(3) 0.054(3) 0.048(3) -0.023(2) 0.001(2) 0.018(2)
C44 0.033(3) 0.052(3) 0.031(2) -0.0014(18) 0.0009(17) 0.014(2)
C45 0.036(3) 0.038(2) 0.036(2) 0.0082(17) 0.0008(17) 0.0154(18)
C46 0.036(2) 0.035(2) 0.031(2) 0.0036(16) -0.0002(16) 0.0190(17)
C47 0.039(3) 0.035(2) 0.045(2) 0.0016(18) 0.0082(19) 0.0119(18)

loop_
_atom_type_symbol
_atom_type_description
_atom_type_scat_dispersion_real
_atom_type_scat_dispersion_imag
_atom_type_scat_source
C C 0.0181 0.0091 'International Tables Vol C Tables 4.2.6.8 and 6.1.1.4'
H H 0.0000 0.0000 'International Tables Vol C Tables 4.2.6.8 and 6.1.1.4'
Sn Sn 0.0259 5.4591 'International Tables Vol C Tables 4.2.6.8 and 6.1.1.4'

loop_
_geom_angle_atom_site_label_1
_geom_angle_atom_site_label_2
_geom_angle_atom_site_label_3
_geom_angle
_geom_angle_site_symmetry_3
C31 Sn1 C1 108.89(14) .
C31 Sn1 Sn1 119.06(12) 2_666
C1 Sn1 Sn1 111.34(10) 2_666
C31 Sn2 C1 111.89(16) .
C31 Sn2 Sn2 125.41(14) 2_666
C1 Sn2 Sn2 109.31(11) 2_666
C6 C1 C2 118.9(3) .
C6 C1 Sn1 128.6(3) .
C2 C1 Sn1 112.2(2) .
C6 C1 Sn2 106.2(2) .
C2 C1 Sn2 134.7(3) .
C3 C2 C1 119.9(3) .
C3 C2 C7 117.4(3) .
C1 C2 C7 122.5(3) .
C4 C3 C2 120.4(3) .
C4 C3 H3 119.8 .
C2 C3 H3 119.8 .
C3 C4 C5 119.8(3) .
C3 C4 H4 120.1 .
C5 C4 H4 120.1 .
C4 C5 C6 120.4(3) .
C4 C5 H5 119.8 .
C6 C5 H5 119.8 .
C5 C6 C1 120.1(3) .
C5 C6 C19 116.9(3) .
C1 C6 C19 122.6(3) .
C12 C7 C8 120.3(3) .
C12 C7 C2 121.1(3) .
C8 C7 C2 118.3(3) .
C9 C8 C7 118.6(3) .
C9 C8 C13 119.5(3) .
C7 C8 C13 121.9(3) .
C10 C9 C8 121.0(4) .
C10 C9 H9 119.5 .
C8 C9 H9 119.5 .
C11 C10 C9 120.2(4) .
C11 C10 H10 119.9 .
C9 C10 H10 119.9 .
C10 C11 C12 121.3(4) .
C10 C11 H11 119.4 .
C12 C11 H11 119.4 .
C11 C12 C7 118.7(4) .
C11 C12 C16 118.8(3) .
C7 C12 C16 122.5(3) .
C8 C13 C14 113.8(3) .
C8 C13 C15 111.6(3) .
C14 C13 C15 109.1(3) .
C8 C13 H13 107.4 .
C14 C13 H13 107.4 .
C15 C13 H13 107.4 .
C13 C14 H14A 109.5 .
C13 C14 H14B 109.5 .
H14A C14 H14B 109.5 .
C13 C14 H14C 109.5 .
H14A C14 H14C 109.5 .
H14B C14 H14C 109.5 .
C13 C15 H15A 109.5 .
C13 C15 H15B 109.5 .
H15A C15 H15B 109.5 .
C13 C15 H15C 109.5 .
H15A C15 H15C 109.5 .
H15B C15 H15C 109.5 .
C12 C16 C18 111.2(3) .
C12 C16 C17 111.5(3) .
C18 C16 C17 110.3(3) .
C12 C16 H16 107.9 .
C18 C16 H16 107.9 .
C17 C16 H16 107.9 .
C16 C17 H17A 109.5 .
C16 C17 H17B 109.5 .
H17A C17 H17B 109.5 .
C16 C17 H17C 109.5 .
H17A C17 H17C 109.5 .
H17B C17 H17C 109.5 .
C16 C18 H18A 109.5 .
C16 C18 H18B 109.5 .
H18A C18 H18B 109.5 .
C16 C18 H18C 109.5 .
H18A C18 H18C 109.5 .
H18B C18 H18C 109.5 .
C20 C19 C24 120.2(3) .
C20 C19 C6 122.7(3) .
C24 C19 C6 117.0(3) .
C21 C20 C19 118.9(4) .
C21 C20 C25 120.0(4) .
C19 C20 C25 121.0(3) .
C22 C21 C20 120.6(4) .
C22 C21 H21 119.7 .
C20 C21 H21 119.7 .
C23 C22 C21 120.6(4) .
C23 C22 H22 119.7 .
C21 C22 H22 119.7 .
C22 C23 C24 121.1(4) .
C22 C23 H23 119.5 .
C24 C23 H23 119.5 .
C23 C24 C19 118.5(4) .
C23 C24 C28 119.3(3) .
C19 C24 C28 121.9(3) .
C26 C25 C20 113.5(3) .
C26 C25 C27 109.1(3) .
C20 C25 C27 111.3(3) .
C26 C25 H25 107.6 .
C20 C25 H25 107.6 .
C27 C25 H25 107.6 .
C25 C26 H26A 109.5 .
C25 C26 H26B 109.5 .
H26A C26 H26B 109.5 .
C25 C26 H26C 109.5 .
H26A C26 H26C 109.5 .
H26B C26 H26C 109.5 .
C25 C27 H27A 109.5 .
C25 C27 H27B 109.5 .
H27A C27 H27B 109.5 .
C25 C27 H27C 109.5 .
H27A C27 H27C 109.5 .
H27B C27 H27C 109.5 .
C24 C28 C29 114.3(4) .
C24 C28 C30 110.4(3) .
C29 C28 C30 109.2(3) .
C24 C28 H28 107.6 .
C29 C28 H28 107.6 .
C30 C28 H28 107.6 .
C28 C29 H29A 109.5 .
C28 C29 H29B 109.5 .
H29A C29 H29B 109.5 .
C28 C29 H29C 109.5 .
H29A C29 H29C 109.5 .
H29B C29 H29C 109.5 .
C28 C30 H30A 109.5 .
C28 C30 H30B 109.5 .
H30A C30 H30B 109.5 .
C28 C30 H30C 109.5 .
H30A C30 H30C 109.5 .
H30B C30 H30C 109.5 .
C32 C31 Sn2 119.9(3) .
C32 C31 Sn1 116.1(3) .
C32 C31 H31A 108.3 .
Sn1 C31 H31A 108.3 .
C32 C31 H31B 108.3 .
Sn1 C31 H31B 108.3 .
H31A C31 H31B 107.4 .
C32 C31 H31C 107.3 .
Sn2 C31 H31C 107.3 .
C32 C31 H31D 107.3 .
Sn2 C31 H31D 107.3 .
H31C C31 H31D 106.9 .
C31 C32 C33 117.7(3) .
C31 C32 H32A 107.9 .
C33 C32 H32A 107.9 .
C31 C32 H32B 107.9 .
C33 C32 H32B 107.9 .
H32A C32 H32B 107.2 .
C35 C33 C34 109.3(5) .
C35 C33 C36 108.1(4) .
C34 C33 C36 108.8(5) .
C35 C33 C32 109.4(4) .
C34 C33 C32 110.4(4) .
C36 C33 C32 110.8(4) .
C33 C34 H34A 109.5 .
C33 C34 H34B 109.5 .
H34A C34 H34B 109.5 .
C33 C34 H34C 109.5 .
H34A C34 H34C 109.5 .
H34B C34 H34C 109.5 .
C33 C35 H35A 109.5 .
C33 C35 H35B 109.5 .
H35A C35 H35B 109.5 .
C33 C35 H35C 109.5 .
H35A C35 H35C 109.5 .
H35B C35 H35C 109.5 .
C33 C36 H36A 109.5 .
C33 C36 H36B 109.5 .
H36A C36 H36B 109.5 .
C33 C36 H36C 109.5 .
H36A C36 H36C 109.5 .
H36B C36 H36C 109.5 .
C46 C41 C42 118.0(4) .
C46 C41 C47 120.9(4) .
C42 C41 C47 121.1(4) .
C43 C42 C41 120.6(4) .
C43 C42 H42 119.7 .
C41 C42 H42 119.7 .
C44 C43 C42 120.3(4) .
C44 C43 H43 119.9 .
C42 C43 H43 119.9 .
C43 C44 C45 119.6(4) .
C43 C44 H44 120.2 .
C45 C44 H44 120.2 .
C46 C45 C44 120.1(4) .
C46 C45 H45 119.9 .
C44 C45 H45 119.9 .
C45 C46 C41 121.3(4) .
C45 C46 H46 119.3 .
C41 C46 H46 119.3 .
C41 C47 H47A 109.5 .
C41 C47 H47B 109.5 .
H47A C47 H47B 109.5 .
C41 C47 H47C 109.5 .
H47A C47 H47C 109.5 .
H47B C47 H47C 109.5 .

loop_
_geom_bond_atom_site_label_1
_geom_bond_atom_site_label_2
_geom_bond_distance
_geom_bond_site_symmetry_2
Sn1 C31 2.164(4) .
Sn1 C1 2.196(4) .
Sn1 Sn1 2.7144(6) 2_666
Sn2 C31 2.057(4) .
Sn2 C1 2.223(4) .
Sn2 Sn2 2.741(2) 2_666
C1 C6 1.402(5) .
C1 C2 1.407(5) .
C2 C3 1.401(5) .
C2 C7 1.510(5) .
C3 C4 1.385(5) .
C3 H3 0.9500 .
C4 C5 1.391(5) .
C4 H4 0.9500 .
C5 C6 1.393(5) .
C5 H5 0.9500 .
C6 C19 1.514(5) .
C7 C12 1.401(5) .
C7 C8 1.417(5) .
C8 C9 1.395(6) .
C8 C13 1.523(5) .
C9 C10 1.378(6) .
C9 H9 0.9500 .
C10 C11 1.372(6) .
C10 H10 0.9500 .
C11 C12 1.400(6) .
C11 H11 0.9500 .
C12 C16 1.518(5) .
C13 C14 1.528(6) .
C13 C15 1.530(6) .
C13 H13 1.0000 .
C14 H14A 0.9800 .
C14 H14B 0.9800 .
C14 H14C 0.9800 .
C15 H15A 0.9800 .
C15 H15B 0.9800 .
C15 H15C 0.9800 .
C16 C18 1.527(5) .
C16 C17 1.531(6) .
C16 H16 1.0000 .
C17 H17A 0.9800 .
C17 H17B 0.9800 .
C17 H17C 0.9800 .
C18 H18A 0.9800 .
C18 H18B 0.9800 .
C18 H18C 0.9800 .
C19 C20 1.407(6) .
C19 C24 1.417(5) .
C20 C21 1.399(5) .
C20 C25 1.525(5) .
C21 C22 1.387(6) .
C21 H21 0.9500 .
C22 C23 1.367(6) .
C22 H22 0.9500 .
C23 C24 1.403(5) .
C23 H23 0.9500 .
C24 C28 1.512(6) .
C25 C26 1.523(6) .
C25 C27 1.535(5) .
C25 H25 1.0000 .
C26 H26A 0.9800 .
C26 H26B 0.9800 .
C26 H26C 0.9800 .
C27 H27A 0.9800 .
C27 H27B 0.9800 .
C27 H27C 0.9800 .
C28 C29 1.533(6) .
C28 C30 1.540(6) .
C28 H28 1.0000 .
C29 H29A 0.9800 .
C29 H29B 0.9800 .
C29 H29C 0.9800 .
C30 H30A 0.9800 .
C30 H30B 0.9800 .
C30 H30C 0.9800 .
C31 C32 1.518(5) .
C31 H31A 0.9900 .
C31 H31B 0.9900 .
C31 H31C 0.9900 .
C31 H31D 0.9900 .
C32 C33 1.539(5) .
C32 H32A 0.9900 .
C32 H32B 0.9900 .
C33 C35 1.508(6) .
C33 C34 1.511(7) .
C33 C36 1.519(7) .
C34 H34A 0.9800 .
C34 H34B 0.9800 .
C34 H34C 0.9800 .
C35 H35A 0.9800 .
C35 H35B 0.9800 .
C35 H35C 0.9800 .
C36 H36A 0.9800 .
C36 H36B 0.9800 .
C36 H36C 0.9800 .
C41 C46 1.382(6) .
C41 C42 1.393(6) .
C41 C47 1.497(6) .
C42 C43 1.391(7) .
C42 H42 0.9500 .
C43 C44 1.369(7) .
C43 H43 0.9500 .
C44 C45 1.383(6) .
C44 H44 0.9500 .
C45 C46 1.378(6) .
C45 H45 0.9500 .
C46 H46 0.9500 .
C47 H47A 0.9800 .
C47 H47B 0.9800 .
C47 H47C 0.9800 .

loop_
_geom_torsion_atom_site_label_1
_geom_torsion_atom_site_label_2
_geom_torsion_atom_site_label_3
_geom_torsion_atom_site_label_4
_geom_torsion
C6 C1 C2 C3 -7.1(5)
Sn1 C1 C2 C3 167.8(3)
Sn2 C1 C2 C3 167.5(3)
C6 C1 C2 C7 167.1(3)
Sn1 C1 C2 C7 -18.0(4)
Sn2 C1 C2 C7 -18.3(6)
C1 C2 C3 C4 2.1(5)
C7 C2 C3 C4 -172.3(3)
C2 C3 C4 C5 3.0(6)
C3 C4 C5 C6 -3.1(6)
C4 C5 C6 C1 -1.9(6)
C4 C5 C6 C19 171.3(3)
C2 C1 C6 C5 7.0(5)
Sn1 C1 C6 C5 -167.0(3)
Sn2 C1 C6 C5 -169.0(3)
C2 C1 C6 C19 -165.8(3)
Sn1 C1 C6 C19 20.3(5)
Sn2 C1 C6 C19 18.2(4)
C3 C2 C7 C12 -74.9(5)
C1 C2 C7 C12 110.8(4)
C3 C2 C7 C8 99.3(4)
C1 C2 C7 C8 -75.0(5)
C12 C7 C8 C9 1.2(5)
C2 C7 C8 C9 -173.0(3)
C12 C7 C8 C13 179.3(3)
C2 C7 C8 C13 5.1(5)
C7 C8 C9 C10 -0.3(6)
C13 C8 C9 C10 -178.4(4)
C8 C9 C10 C11 -1.2(6)
C9 C10 C11 C12 1.7(6)
C10 C11 C12 C7 -0.8(6)
C10 C11 C12 C16 178.8(4)
C8 C7 C12 C11 -0.7(5)
C2 C7 C12 C11 173.4(3)
C8 C7 C12 C16 179.7(3)
C2 C7 C12 C16 -6.2(5)
C9 C8 C13 C14 -26.4(5)
C7 C8 C13 C14 155.5(4)
C9 C8 C13 C15 97.6(4)
C7 C8 C13 C15 -80.5(5)
C11 C12 C16 C18 -67.3(5)
C7 C12 C16 C18 112.3(4)
C11 C12 C16 C17 56.3(5)
C7 C12 C16 C17 -124.1(4)
C5 C6 C19 C20 86.5(4)
C1 C6 C19 C20 -100.6(4)
C5 C6 C19 C24 -89.5(4)
C1 C6 C19 C24 83.5(4)
C24 C19 C20 C21 -1.3(5)
C6 C19 C20 C21 -177.1(3)
C24 C19 C20 C25 177.1(3)
C6 C19 C20 C25 1.3(5)
C19 C20 C21 C22 0.1(6)
C25 C20 C21 C22 -178.3(3)
C20 C21 C22 C23 0.5(6)
C21 C22 C23 C24 0.2(6)
C22 C23 C24 C19 -1.3(6)
C22 C23 C24 C28 173.3(4)
C20 C19 C24 C23 1.9(5)
C6 C19 C24 C23 178.0(3)
C20 C19 C24 C28 -172.6(3)
C6 C19 C24 C28 3.4(5)
C21 C20 C25 C26 -34.8(5)
C19 C20 C25 C26 146.8(3)
C21 C20 C25 C27 88.7(4)
C19 C20 C25 C27 -89.7(4)
C23 C24 C28 C29 45.1(5)
C19 C24 C28 C29 -140.5(4)
C23 C24 C28 C30 -78.5(5)
C19 C24 C28 C30 96.0(4)
Sn2 C31 C32 C33 -169.4(3)
Sn1 C31 C32 C33 164.4(3)
C31 C32 C33 C35 174.8(5)
C31 C32 C33 C34 -64.9(6)
C31 C32 C33 C36 55.7(6)
C46 C41 C42 C43 1.6(7)
C47 C41 C42 C43 -179.9(4)
C41 C42 C43 C44 0.2(8)
C42 C43 C44 C45 -2.0(7)
C43 C44 C45 C46 1.9(7)
C44 C45 C46 C41 0.0(6)
C42 C41 C46 C45 -1.7(6)
C47 C41 C46 C45 179.8(4)
